data_4089275
loop_
_publ_author_name
'Vivancos, \'Angela'
'Albrecht, Martin'

_publ_section_title
;
 Influence of the Linker Length and Coordination Mode of
 (Di)Triazolylidene Ligands on the Structure and Catalytic Transfer
 Hydrogenation Activity of Iridium(III) Centers
;
_journal_issue 8
_journal_name_full Organometallics
_journal_page_first 1580
_journal_paper_doi 10.1021/acs.organomet.7b00140
_journal_volume 36
_journal_year 2017
_chemical_absolute_configuration rmad
_chemical_formula_sum 'C21 H32 Cl2 F3 Ir N6 O3 S'
_chemical_formula_weight 768.68
_space_group_IT_number 4
_space_group_name_Hall 'P 2yb'
_space_group_name_H-M_alt 'P 1 21 1'
_symmetry_cell_setting monoclinic
_symmetry_Int_Tables_number 4
_symmetry_space_group_name_Hall 'P 2yb'
_symmetry_space_group_name_H-M 'P 1 21 1'
_atom_sites_solution_hydrogens geom
_audit_creation_date 2017-02-10T14:58:47-00:00
_audit_creation_method 'WinGX routine CIF_UPDATE'
_cell_angle_alpha 90
_cell_angle_beta 106.3700(10)
_cell_angle_gamma 90
_cell_formula_units_Z 2
_cell_length_a 12.6608(2)
_cell_length_b 8.63570(10)
_cell_length_c 13.65320(10)
_cell_measurement_reflns_used 12242
_cell_measurement_temperature 173(2)
_cell_measurement_theta_max 27.952
_cell_measurement_theta_min 1.929
_cell_volume 1432.26(3)
_computing_cell_refinement
;
        CrysAlisPro, Agilent Technologies,
        Version 1.171.37.35g (release 09-12-2014 CrysAlis171 .NET)
        (compiled Dec  9 2014,15:38:47)
;
_computing_data_collection
;
        CrysAlisPro, Agilent Technologies,
        Version 1.171.37.35g (release 09-12-2014 CrysAlis171 .NET)
        (compiled Dec  9 2014,15:38:47)
;
_computing_data_reduction
;
        CrysAlisPro, Agilent Technologies,
        Version 1.171.37.35g (release 09-12-2014 CrysAlis171 .NET)
        (compiled Dec  9 2014,15:38:47)
;
_computing_structure_refinement 'SHELXL-2016/4 (Sheldrick, 2016)'
_diffrn_ambient_environment N~2~
_diffrn_ambient_temperature 173(2)
_diffrn_detector 'CCD plate'
_diffrn_detector_area_resol_mean 16.0965
_diffrn_detector_type Eos
_diffrn_measured_fraction_theta_full 1
_diffrn_measured_fraction_theta_max 1
_diffrn_measurement_device 'four-circle diffractometer'
_diffrn_measurement_device_type 'SuperNova, Single source at offset, Eos'
_diffrn_measurement_method '\w scans'
_diffrn_orient_matrix_UB_11 -0.0190302
_diffrn_orient_matrix_UB_12 -0.0448567
_diffrn_orient_matrix_UB_13 -0.0450578
_diffrn_orient_matrix_UB_21 -0.0461117
_diffrn_orient_matrix_UB_22 -0.023974
_diffrn_orient_matrix_UB_23 0.0159798
_diffrn_orient_matrix_UB_31 -0.0303403
_diffrn_orient_matrix_UB_32 0.0645425
_diffrn_orient_matrix_UB_33 -0.0253723
_diffrn_radiation_monochromator mirror
_diffrn_radiation_probe x-ray
_diffrn_radiation_type MoK\a
_diffrn_radiation_wavelength 0.71073
_diffrn_reflns_av_R_equivalents 0.0311
_diffrn_reflns_av_unetI/netI 0.0468
_diffrn_reflns_Laue_measured_fraction_full 1
_diffrn_reflns_Laue_measured_fraction_max 1
_diffrn_reflns_limit_h_max 15
_diffrn_reflns_limit_h_min -15
_diffrn_reflns_limit_k_max 10
_diffrn_reflns_limit_k_min -10
_diffrn_reflns_limit_l_max 17
_diffrn_reflns_limit_l_min -17
_diffrn_reflns_number 23112
_diffrn_reflns_point_group_measured_fraction_full 1
_diffrn_reflns_point_group_measured_fraction_max 1
_diffrn_reflns_theta_full 25
_diffrn_reflns_theta_max 26.373
_diffrn_reflns_theta_min 1.554
_diffrn_source 'SuperNova (Mo) X-ray Source'
_exptl_absorpt_coefficient_mu 4.974
_exptl_absorpt_correction_T_max 0.798
_exptl_absorpt_correction_T_min 0.424
_exptl_absorpt_correction_type gaussian
_exptl_absorpt_process_details
;
        CrysAlisPro, Agilent Technologies,
        Version 1.171.37.35g (release 09-12-2014 CrysAlis171 .NET)
        (compiled Dec  9 2014,15:38:47)
Numerical absorption correction based on gaussian integration over
                        a multifaceted crystal model
        Empirical absorption correction using spherical harmonics,
 implemented in SCALE3 ABSPACK scaling algorithm.
;
_exptl_crystal_colour 'translucent light yellow'
_exptl_crystal_density_diffrn 1.782
_exptl_crystal_description prism
_exptl_crystal_F_000 756
_exptl_crystal_size_max 0.2269
_exptl_crystal_size_mid 0.186
_exptl_crystal_size_min 0.0461
_refine_diff_density_max 0.668
_refine_diff_density_min -0.611
_refine_diff_density_rms 0.066
_refine_ls_abs_structure_details
;
 Flack x determined using 2480 quotients [(I+)-(I-)]/[(I+)+(I-)]
 (Parsons, Flack and Wagner, Acta Cryst. B69 (2013) 249-259).
;
_refine_ls_abs_structure_Flack -0.020(3)
_refine_ls_extinction_method none
_refine_ls_goodness_of_fit_ref 1.047
_refine_ls_hydrogen_treatment constr
_refine_ls_matrix_type full
_refine_ls_number_parameters 343
_refine_ls_number_reflns 5851
_refine_ls_number_restraints 3
_refine_ls_restrained_S_all 1.049
_refine_ls_R_factor_all 0.021
_refine_ls_R_factor_gt 0.0185
_refine_ls_shift/su_max 0.001
_refine_ls_shift/su_mean 0
_refine_ls_structure_factor_coef Fsqd
_refine_ls_weighting_details 'w=1/[\s^2^(Fo^2^)+(0.0147P)^2^+0.3685P] where P=(Fo^2^+2Fc^2^)/3'
_refine_ls_weighting_scheme calc
_refine_ls_wR_factor_gt 0.0373
_refine_ls_wR_factor_ref 0.0385
_reflns_Friedel_coverage 0.87
_reflns_Friedel_fraction_full 1
_reflns_Friedel_fraction_max 1
_reflns_number_gt 5568
_reflns_number_total 5851
_reflns_threshold_expression 'I > 2\s(I)'
_cod_data_source_file 4a.cif
_cod_data_source_block 16ma067
_cod_original_sg_symbol_H-M 'P 21'
_cod_database_code 4089275

loop_
_symmetry_equiv_pos_as_xyz
'x, y, z'
'-x, y+1/2, -z'

loop_
_atom_site_label
_atom_site_type_symbol
_atom_site_fract_x
_atom_site_fract_y
_atom_site_fract_z
_atom_site_U_iso_or_equiv
_atom_site_adp_type
_atom_site_occupancy
_atom_site_site_symmetry_order
_atom_site_calc_flag
_atom_site_refinement_flags_posn
_atom_site_refinement_flags_adp
C1 C 0.2332(4) 0.8378(5) 0.1898(3) 0.0210(10) Uani 1 1 d . .
C1C C -0.0629(6) 0.2278(10) 0.3777(6) 0.062(2) Uani 1 1 d . .
C2 C 0.1821(4) 0.8450(5) 0.2670(4) 0.0217(10) Uani 1 1 d . .
C6 C 0.1572(6) 0.7156(8) 0.0145(5) 0.0296(16) Uani 1 1 d . .
H6A H 0.229415 0.744978 0.005269 0.036 Uiso 1 1 calc R U
H6B H 0.099296 0.769685 -0.038491 0.036 Uiso 1 1 calc R U
C7 C 0.1417(5) 0.5435(7) 0.0000(5) 0.0395(14) Uani 1 1 d . .
H7A H 0.202196 0.489461 0.048763 0.059 Uiso 1 1 calc R U
H7B H 0.141215 0.515832 -0.069727 0.059 Uiso 1 1 calc R U
H7C H 0.07159 0.513244 0.011569 0.059 Uiso 1 1 calc R U
C8 C -0.0057(5) 0.7667(8) 0.2840(5) 0.0376(14) Uani 1 1 d . .
H8A H -0.037851 0.868434 0.289575 0.056 Uiso 1 1 calc R U
H8B H 0.02627 0.723839 0.352376 0.056 Uiso 1 1 calc R U
H8C H -0.063231 0.696951 0.244672 0.056 Uiso 1 1 calc R U
C9 C 0.2255(4) 0.8974(7) 0.3728(4) 0.0226(13) Uani 1 1 d . .
C10 C 0.2364(4) 1.0372(8) 0.4177(5) 0.0276(14) Uani 1 1 d . .
H10 H 0.2085 1.132775 0.38656 0.033 Uiso 1 1 calc R U
C16 C 0.3341(5) 1.1305(8) 0.5971(5) 0.0520(18) Uani 1 1 d D .
H16A H 0.392836 1.083157 0.65281 0.062 Uiso 1 1 calc R U
H16B H 0.366952 1.218424 0.569551 0.062 Uiso 1 1 calc R U
C17 C 0.2491(6) 1.1893(12) 0.6393(7) 0.113(4) Uani 1 1 d D .
H17A H 0.197716 1.25341 0.588172 0.169 Uiso 1 1 calc R U
H17B H 0.282824 1.25193 0.699882 0.169 Uiso 1 1 calc R U
H17C H 0.209161 1.10239 0.658328 0.169 Uiso 1 1 calc R U
C18 C 0.2987(5) 0.6321(7) 0.4382(5) 0.0478(17) Uani 1 1 d . .
H18A H 0.340463 0.59082 0.50476 0.072 Uiso 1 1 calc R U
H18B H 0.3416 0.618924 0.389204 0.072 Uiso 1 1 calc R U
H18C H 0.228864 0.576104 0.414003 0.072 Uiso 1 1 calc R U
C101 C 0.3779(4) 1.0070(6) 0.0269(4) 0.0256(11) Uani 1 1 d . .
C102 C 0.4895(4) 1.0280(7) 0.0946(4) 0.0325(13) Uani 1 1 d . .
C103 C 0.4825(5) 1.1277(8) 0.1727(4) 0.0379(16) Uani 1 1 d . .
C104 C 0.3688(5) 1.1691(7) 0.1617(4) 0.0338(14) Uani 1 1 d . .
C105 C 0.3056(4) 1.0991(6) 0.0675(4) 0.0253(11) Uani 1 1 d . .
C111 C 0.3519(4) 0.9260(11) -0.0738(3) 0.0358(11) Uani 1 1 d . .
H11A H 0.389326 0.978423 -0.11823 0.054 Uiso 1 1 calc R U
H11B H 0.2722 0.927989 -0.105693 0.054 Uiso 1 1 calc R U
H11C H 0.377072 0.818315 -0.063427 0.054 Uiso 1 1 calc R U
C112 C 0.5888(4) 0.9522(11) 0.0778(5) 0.054(2) Uani 1 1 d . .
H11D H 0.652802 0.972963 0.136172 0.081 Uiso 1 1 calc R U
H11E H 0.602225 0.993581 0.015511 0.081 Uiso 1 1 calc R U
H11F H 0.57663 0.840183 0.070519 0.081 Uiso 1 1 calc R U
C113 C 0.5766(6) 1.1841(9) 0.2591(5) 0.072(3) Uani 1 1 d . .
H11G H 0.640329 1.116039 0.266471 0.108 Uiso 1 1 calc R U
H11H H 0.554883 1.183326 0.322548 0.108 Uiso 1 1 calc R U
H11I H 0.59611 1.289856 0.244705 0.108 Uiso 1 1 calc R U
C114 C 0.3295(7) 1.2786(7) 0.2280(5) 0.055(2) Uani 1 1 d . .
H11J H 0.343721 1.385146 0.210579 0.082 Uiso 1 1 calc R U
H11K H 0.368531 1.258376 0.299661 0.082 Uiso 1 1 calc R U
H11L H 0.250236 1.264213 0.217288 0.082 Uiso 1 1 calc R U
C115 C 0.1852(5) 1.1251(8) 0.0163(6) 0.0362(18) Uani 1 1 d . .
H11M H 0.144947 1.12699 0.068009 0.054 Uiso 1 1 calc R U
H11N H 0.156899 1.040957 -0.032138 0.054 Uiso 1 1 calc R U
H11O H 0.175336 1.224099 -0.020149 0.054 Uiso 1 1 calc R U
N2 N 0.1525(3) 0.7655(5) 0.1142(3) 0.0230(9) Uani 1 1 d . .
N3 N 0.0601(3) 0.7334(5) 0.1385(3) 0.0287(10) Uani 1 1 d . .
N4 N 0.0795(3) 0.7829(5) 0.2326(3) 0.0264(10) Uani 1 1 d . .
N11 N 0.2948(4) 1.0148(6) 0.5156(4) 0.0315(14) Uani 1 1 d D .
N12 N 0.3196(5) 0.8680(7) 0.5355(4) 0.0356(15) Uani 1 1 d . .
N13 N 0.2766(4) 0.7977(6) 0.4484(4) 0.0294(13) Uani 1 1 d . .
O1 O 0.0296(4) 0.1573(5) 0.2394(3) 0.0546(12) Uani 1 1 d . .
O2 O 0.1043(3) 0.3685(4) 0.3525(3) 0.0486(12) Uani 1 1 d . .
O3 O -0.0696(4) 0.4013(8) 0.2230(3) 0.0723(16) Uani 1 1 d . .
F1 F -0.0016(4) 0.1306(6) 0.4437(3) 0.0818(14) Uani 1 1 d . .
F2 F -0.0886(4) 0.3447(6) 0.4297(4) 0.1019(18) Uani 1 1 d . .
F3 F -0.1548(4) 0.1567(7) 0.3317(5) 0.122(2) Uani 1 1 d . .
S1 S 0.00818(13) 0.29767(18) 0.28643(11) 0.0388(4) Uani 1 1 d . .
CL1 Cl 0.46258(9) 0.9040(2) 0.35896(8) 0.0296(3) Uani 1 1 d . .
CL2 Cl 0.43684(13) 0.65862(17) 0.16334(12) 0.0336(3) Uani 1 1 d . .
IR1 Ir 0.37878(2) 0.92230(3) 0.17631(2) 0.02045(5) Uani 1 1 d . .

loop_
_atom_site_aniso_label
_atom_site_aniso_U_11
_atom_site_aniso_U_22
_atom_site_aniso_U_33
_atom_site_aniso_U_23
_atom_site_aniso_U_13
_atom_site_aniso_U_12
C1 0.024(3) 0.018(2) 0.018(2) 0.0019(19) 0.001(2) 0.0012(19)
C1C 0.033(4) 0.077(6) 0.077(5) -0.009(4) 0.017(4) 0.008(4)
C2 0.021(3) 0.023(2) 0.019(2) 0.002(2) 0.0012(19) -0.0005(19)
C6 0.034(4) 0.031(4) 0.023(3) -0.005(3) 0.005(3) -0.004(3)
C7 0.047(3) 0.034(3) 0.038(3) -0.003(3) 0.013(3) -0.001(3)
C8 0.027(3) 0.049(4) 0.041(3) -0.003(3) 0.016(3) -0.010(3)
C9 0.018(2) 0.029(4) 0.021(2) 0.002(2) 0.0047(16) -0.003(2)
C10 0.020(3) 0.034(3) 0.028(3) 0.002(3) 0.005(2) -0.001(3)
C16 0.051(4) 0.064(5) 0.036(4) -0.020(3) 0.003(3) -0.017(3)
C17 0.058(6) 0.163(11) 0.114(8) -0.106(8) 0.018(5) -0.009(6)
C18 0.060(4) 0.032(3) 0.039(4) 0.008(3) -0.006(3) -0.006(3)
C101 0.030(3) 0.026(3) 0.020(3) 0.004(2) 0.006(2) -0.004(2)
C102 0.026(3) 0.042(3) 0.028(3) 0.016(3) 0.005(2) -0.008(2)
C103 0.039(4) 0.049(4) 0.021(3) 0.005(3) 0.000(3) -0.028(3)
C104 0.048(4) 0.025(3) 0.029(3) 0.003(2) 0.012(3) -0.014(3)
C105 0.032(3) 0.019(3) 0.021(3) 0.004(2) 0.002(2) -0.003(2)
C111 0.048(3) 0.038(3) 0.023(2) -0.002(5) 0.0122(19) -0.012(5)
C112 0.030(3) 0.084(7) 0.052(3) 0.023(4) 0.018(2) 0.002(4)
C113 0.068(5) 0.097(6) 0.034(4) 0.017(4) -0.013(3) -0.059(4)
C114 0.105(6) 0.025(3) 0.041(4) -0.003(3) 0.031(4) -0.012(3)
C115 0.032(4) 0.032(4) 0.043(4) 0.007(3) 0.008(3) 0.004(3)
N2 0.020(2) 0.026(2) 0.021(2) 0.0017(17) 0.0027(17) -0.0033(17)
N3 0.024(2) 0.036(3) 0.025(2) -0.0016(19) 0.0039(18) -0.0056(19)
N4 0.022(2) 0.032(3) 0.025(2) 0.0003(19) 0.0067(18) -0.0065(18)
N11 0.025(3) 0.042(4) 0.026(3) -0.010(3) 0.005(2) -0.010(2)
N12 0.039(3) 0.047(3) 0.018(3) 0.001(2) 0.004(2) -0.011(2)
N13 0.034(3) 0.030(3) 0.021(3) 0.006(2) 0.002(2) -0.008(2)
O1 0.064(3) 0.049(3) 0.045(3) -0.016(2) 0.007(2) 0.010(2)
O2 0.040(2) 0.050(3) 0.049(2) -0.0064(19) 0.0016(19) -0.0103(17)
O3 0.085(3) 0.053(4) 0.054(2) -0.002(3) -0.021(2) 0.026(3)
F1 0.077(3) 0.096(4) 0.084(3) 0.035(3) 0.042(3) 0.013(3)
F2 0.093(4) 0.117(4) 0.115(4) -0.019(3) 0.059(3) 0.029(3)
F3 0.040(3) 0.143(5) 0.174(6) -0.014(4) 0.018(3) -0.033(3)
S1 0.0365(8) 0.0396(8) 0.0326(8) -0.0031(6) -0.0027(6) 0.0062(6)
CL1 0.0218(5) 0.0451(10) 0.0191(5) 0.0044(7) 0.0012(4) 0.0017(7)
CL2 0.0345(9) 0.0313(8) 0.0357(8) 0.0002(6) 0.0113(7) 0.0057(7)
IR1 0.01811(8) 0.02456(9) 0.01679(8) 0.00147(13) 0.00187(5) -0.00259(13)

loop_
_atom_type_symbol
_atom_type_description
_atom_type_scat_dispersion_real
_atom_type_scat_dispersion_imag
_atom_type_scat_source
C C 0.0033 0.0016 'International Tables Vol C Tables 4.2.6.8 and 6.1.1.4'
H H 0 0 'International Tables Vol C Tables 4.2.6.8 and 6.1.1.4'
N N 0.0061 0.0033 'International Tables Vol C Tables 4.2.6.8 and 6.1.1.4'
O O 0.0106 0.006 'International Tables Vol C Tables 4.2.6.8 and 6.1.1.4'
F F 0.0171 0.0103 'International Tables Vol C Tables 4.2.6.8 and 6.1.1.4'
S S 0.1246 0.1234 'International Tables Vol C Tables 4.2.6.8 and 6.1.1.4'
Cl Cl 0.1484 0.1585 'International Tables Vol C Tables 4.2.6.8 and 6.1.1.4'
Ir Ir -1.4442 7.9887 'International Tables Vol C Tables 4.2.6.8 and 6.1.1.4'

loop_
_exptl_crystal_face_index_h
_exptl_crystal_face_index_k
_exptl_crystal_face_index_l
_exptl_crystal_face_perp_dist
-1 0 1 0.0265
1 0 -1 0.0195
-2 5 -2 0.1113
2 -5 2 0.1113
-5 -2 -4 0.0933
5 0 4 0.0771
3 5 3 0.0716

loop_
_geom_angle_atom_site_label_1
_geom_angle_atom_site_label_2
_geom_angle_atom_site_label_3
_geom_angle
N2 C1 C2 100.6(4)
N2 C1 IR1 126.3(3)
C2 C1 IR1 132.9(4)
F3 C1C F1 107.7(7)
F3 C1C F2 107.2(6)
F1 C1C F2 107.8(7)
F3 C1C S1 111.6(6)
F1 C1C S1 111.6(5)
F2 C1C S1 110.8(6)
N4 C2 C1 108.9(4)
N4 C2 C9 121.3(4)
C1 C2 C9 129.7(4)
N2 C6 C7 112.3(5)
N2 C6 H6A 109.1
C7 C6 H6A 109.1
N2 C6 H6B 109.1
C7 C6 H6B 109.1
H6A C6 H6B 107.9
C6 C7 H7A 109.5
C6 C7 H7B 109.5
H7A C7 H7B 109.5
C6 C7 H7C 109.5
H7A C7 H7C 109.5
H7B C7 H7C 109.5
N4 C8 H8A 109.5
N4 C8 H8B 109.5
H8A C8 H8B 109.5
N4 C8 H8C 109.5
H8A C8 H8C 109.5
H8B C8 H8C 109.5
C10 C9 N13 104.9(4)
C10 C9 C2 133.6(5)
N13 C9 C2 121.2(5)
C9 C10 N11 106.3(6)
C9 C10 H10 126.8
N11 C10 H10 126.8
C17 C16 N11 114.1(5)
C17 C16 H16A 108.7
N11 C16 H16A 108.7
C17 C16 H16B 108.7
N11 C16 H16B 108.7
H16A C16 H16B 107.6
C16 C17 H17A 109.5
C16 C17 H17B 109.5
H17A C17 H17B 109.5
C16 C17 H17C 109.5
H17A C17 H17C 109.5
H17B C17 H17C 109.5
N13 C18 H18A 109.5
N13 C18 H18B 109.5
H18A C18 H18B 109.5
N13 C18 H18C 109.5
H18A C18 H18C 109.5
H18B C18 H18C 109.5
C105 C101 C102 107.1(4)
C105 C101 C111 127.9(5)
C102 C101 C111 124.2(5)
C105 C101 IR1 70.0(3)
C102 C101 IR1 72.5(3)
C111 C101 IR1 130.5(4)
C103 C102 C101 107.6(5)
C103 C102 C112 128.9(5)
C101 C102 C112 123.5(5)
C103 C102 IR1 71.6(3)
C101 C102 IR1 68.5(3)
C112 C102 IR1 125.2(4)
C102 C103 C104 110.4(5)
C102 C103 C113 126.5(7)
C104 C103 C113 123.1(6)
C102 C103 IR1 71.8(3)
C104 C103 IR1 67.8(3)
C113 C103 IR1 125.9(4)
C105 C104 C103 106.0(5)
C105 C104 C114 127.7(6)
C103 C104 C114 125.9(6)
C105 C104 IR1 70.7(3)
C103 C104 IR1 73.4(3)
C114 C104 IR1 126.6(4)
C101 C105 C104 108.8(5)
C101 C105 C115 125.2(5)
C104 C105 C115 125.9(6)
C101 C105 IR1 71.1(3)
C104 C105 IR1 70.0(3)
C115 C105 IR1 127.6(4)
C101 C111 H11A 109.5
C101 C111 H11B 109.5
H11A C111 H11B 109.5
C101 C111 H11C 109.5
H11A C111 H11C 109.5
H11B C111 H11C 109.5
C102 C112 H11D 109.5
C102 C112 H11E 109.5
H11D C112 H11E 109.5
C102 C112 H11F 109.5
H11D C112 H11F 109.5
H11E C112 H11F 109.5
C103 C113 H11G 109.5
C103 C113 H11H 109.5
H11G C113 H11H 109.5
C103 C113 H11I 109.5
H11G C113 H11I 109.5
H11H C113 H11I 109.5
C104 C114 H11J 109.5
C104 C114 H11K 109.5
H11J C114 H11K 109.5
C104 C114 H11L 109.5
H11J C114 H11L 109.5
H11K C114 H11L 109.5
C105 C115 H11M 109.5
C105 C115 H11N 109.5
H11M C115 H11N 109.5
C105 C115 H11O 109.5
H11M C115 H11O 109.5
H11N C115 H11O 109.5
N3 N2 C1 115.1(4)
N3 N2 C6 116.5(4)
C1 N2 C6 128.4(5)
N4 N3 N2 104.0(4)
N3 N4 C2 111.4(4)
N3 N4 C8 118.9(4)
C2 N4 C8 129.7(4)
N12 N11 C10 112.0(6)
N12 N11 C16 119.1(6)
C10 N11 C16 128.8(6)
N13 N12 N11 104.2(6)
N12 N13 C9 112.5(5)
N12 N13 C18 119.6(5)
C9 N13 C18 127.4(5)
O3 S1 O2 115.6(3)
O3 S1 O1 116.4(3)
O2 S1 O1 114.2(3)
O3 S1 C1C 103.4(3)
O2 S1 C1C 101.8(3)
O1 S1 C1C 102.5(3)
C1 IR1 C104 109.5(2)
C1 IR1 C105 95.29(19)
C104 IR1 C105 39.27(19)
C1 IR1 C101 116.23(18)
C104 IR1 C101 65.9(2)
C105 IR1 C101 38.91(19)
C1 IR1 C103 147.7(2)
C104 IR1 C103 38.8(2)
C105 IR1 C103 63.8(2)
C101 IR1 C103 63.5(2)
C1 IR1 C102 155.26(18)
C104 IR1 C102 64.7(2)
C105 IR1 C102 64.6(2)
C101 IR1 C102 39.04(18)
C103 IR1 C102 36.6(2)
C1 IR1 CL2 88.34(14)
C104 IR1 CL2 160.57(17)
C105 IR1 CL2 134.42(14)
C101 IR1 CL2 99.81(14)
C103 IR1 CL2 124.0(2)
C102 IR1 CL2 95.89(16)
C1 IR1 CL1 91.62(13)
C104 IR1 CL1 99.10(15)
C105 IR1 CL1 137.35(14)
C101 IR1 CL1 151.16(13)
C103 IR1 CL1 89.11(16)
C102 IR1 CL1 112.85(14)
CL2 IR1 CL1 87.71(6)

loop_
_geom_bond_atom_site_label_1
_geom_bond_atom_site_label_2
_geom_bond_distance
C1 N2 1.381(6)
C1 C2 1.384(7)
C1 IR1 2.039(5)
C1C F3 1.308(8)
C1C F1 1.313(8)
C1C F2 1.326(8)
C1C S1 1.833(8)
C2 N4 1.361(6)
C2 C9 1.465(6)
C6 N2 1.445(8)
C6 C7 1.504(9)
C6 H6A 0.99
C6 H6B 0.99
C7 H7A 0.98
C7 H7B 0.98
C7 H7C 0.98
C8 N4 1.450(7)
C8 H8A 0.98
C8 H8B 0.98
C8 H8C 0.98
C9 C10 1.343(9)
C9 N13 1.359(7)
C10 N11 1.346(7)
C10 H10 0.95
C16 C17 1.448(8)
C16 N11 1.474(7)
C16 H16A 0.99
C16 H16B 0.99
C17 H17A 0.98
C17 H17B 0.98
C17 H17C 0.98
C18 N13 1.471(8)
C18 H18A 0.98
C18 H18B 0.98
C18 H18C 0.98
C101 C105 1.437(7)
C101 C102 1.466(7)
C101 C111 1.494(7)
C101 IR1 2.165(5)
C102 C103 1.392(8)
C102 C112 1.492(8)
C102 IR1 2.219(5)
C103 C104 1.449(8)
C103 C113 1.502(8)
C103 IR1 2.216(6)
C104 C105 1.442(7)
C104 C114 1.489(8)
C104 IR1 2.141(6)
C105 C115 1.504(8)
C105 IR1 2.150(5)
C111 H11A 0.98
C111 H11B 0.98
C111 H11C 0.98
C112 H11D 0.98
C112 H11E 0.98
C112 H11F 0.98
C113 H11G 0.98
C113 H11H 0.98
C113 H11I 0.98
C114 H11J 0.98
C114 H11K 0.98
C114 H11L 0.98
C115 H11M 0.98
C115 H11N 0.98
C115 H11O 0.98
N2 N3 1.332(6)
N3 N4 1.309(5)
N11 N12 1.316(7)
N12 N13 1.310(7)
O1 S1 1.433(5)
O2 S1 1.432(4)
O3 S1 1.429(5)
CL1 IR1 2.4245(10)
CL2 IR1 2.4145(15)
